data_7244598
loop_
_publ_author_name
'Yakubenko, Artyom A.'
'Puzyk, Aleksandra M.'
'Korostelev, Vladislav O.'
'Mulloyarova, Valeriia V.'
'Tupikina, Elena Yu.'
'Tolstoy, Peter'
'Antonov, Alexander S.'

_publ_section_title
;
 Self-association of diphenylpnictoginic acids in solution and solid
 state: covalent vs hydrogen bonding
;
_journal_name_full 'Physical Chemistry Chemical Physics'
_journal_paper_doi 10.1039/D2CP00286H
_journal_year 2022
_chemical_formula_moiety 'C18 H15 Cl2 Sb'
_chemical_formula_sum 'C18 H15 Cl2 Sb'
_chemical_formula_weight 423.95
_chemical_name_systematic 'Triphenylantimony dichloride'
_space_group_crystal_system monoclinic
_space_group_IT_number 14
_space_group_name_Hall '-P 2ybc'
_space_group_name_H-M_alt 'P 1 21/c 1'
_atom_sites_solution_hydrogens geom
_atom_sites_solution_primary dual
_audit_creation_date 2021-06-11
_audit_creation_method
;
Olex2 1.3
(compiled 2020.11.12 svn.r5f609507 for OlexSys, GUI svn.r6272)
;
_audit_update_record
;
2021-10-08 deposited with the CCDC.	2022-03-09 downloaded from the CCDC.
;
_cell_angle_alpha 90
_cell_angle_beta 95.1810(10)
_cell_angle_gamma 90
_cell_formula_units_Z 4
_cell_length_a 11.12210(10)
_cell_length_b 9.41070(10)
_cell_length_c 15.8718(2)
_cell_measurement_reflns_used 14422
_cell_measurement_temperature 100.0(3)
_cell_measurement_theta_max 76.5660
_cell_measurement_theta_min 5.6010
_cell_volume 1654.46(3)
_computing_cell_refinement 'CrysAlisPro 1.171.41.103a (Rigaku OD, 2021)'
_computing_data_collection 'CrysAlisPro 1.171.41.103a (Rigaku OD, 2021)'
_computing_data_reduction 'CrysAlisPro 1.171.41.103a (Rigaku OD, 2021)'
_computing_molecular_graphics 'Olex2 1.3 (Dolomanov et al., 2009)'
_computing_publication_material 'Olex2 1.3 (Dolomanov et al., 2009)'
_computing_structure_refinement 'SHELXL 2014/7 (Sheldrick, 2015)'
_computing_structure_solution 'SHELXT 2014/5 (Sheldrick, 2014)'
_diffrn_ambient_environment N~2~
_diffrn_ambient_temperature 100.0(3)
_diffrn_detector 'Hybrid Pixel Array Detector'
_diffrn_detector_area_resol_mean 10.0000
_diffrn_detector_type HyPix
_diffrn_measured_fraction_theta_full 1.000
_diffrn_measured_fraction_theta_max 1.000
_diffrn_measurement_details
;
List of Runs (angles in degrees, time in seconds):

  # Type    Start    End  Width  t~exp~   \w     \q     \k     \f   Frames
#--------------------------------------------------------------------------
  1  \w    -63.00 -22.00   0.50    0.40    --  -47.44 101.00 147.00   82
  2  \w    -17.00  79.00   0.50    0.40    --   47.44-101.00  43.00  192
  3  \w   -171.00 -88.00   0.50    1.60    -- -106.00-101.00  43.00  166
  4  \w   -104.00 -66.00   0.50    1.60    -- -106.00 101.00 147.00   76
  5  \w     41.00  83.00   0.50    1.60    --  106.50-101.00  43.00   84
  6  \w    119.00 144.00   0.50    1.60    --  106.50 101.00 147.00   50
  7  \w   -114.00 -75.00   0.50    0.40    --  -47.44-125.00-180.00   78
  8  \w    -42.00  21.00   0.50    0.40    --  -47.44  37.00 -90.00  126
  9  \w     80.00 118.00   0.50    0.40    --   47.44 125.00 -30.00   76
 10  \w     75.00 102.00   0.50    0.40    --   47.44 125.00 -90.00   54
 11  \w    -71.00 -36.00   0.50    1.60    -- -106.00  61.00 -90.00   70
 12  \w   -172.00 -93.00   0.50    1.60    -- -106.00 -45.00  90.00  158
 13  \w    -71.00 -33.00   0.50    1.60    -- -106.00  61.00   0.00   76
 14  \w   -142.00 -76.00   0.50    1.60    -- -106.00-125.00-150.00  132
 15  \w    -70.00 -36.00   0.50    1.60    -- -106.00  61.00 -30.00   68
 16  \w    -62.00 -36.00   0.50    1.60    -- -106.00  61.00 150.00   52
 17  \w    -71.00 -33.00   0.50    1.60    -- -106.00  61.00 -60.00   76
 18  \w     45.00  70.00   0.50    1.60    --  106.50-125.00   0.00   50
 19  \w     45.00  94.00   0.50    1.60    --  106.50 -77.00  60.00   98
 20  \w     40.00  97.00   0.50    1.60    --  106.50 -94.00  60.00  114
 21  \w     37.00  69.00   0.50    1.60    --  106.50 -61.00  90.00   64
 22  \w     34.00  59.00   0.50    1.60    --  106.50 -61.00-180.00   50
 23  \w     76.00 102.00   0.50    1.60    --  106.50-101.00  43.00   52
 24  \w      2.00  28.00   0.50    0.40    --  -47.44  19.00-150.00   52
 25  \w    -41.00  26.00   0.50    0.40    --  -47.44  37.00-180.00  134
 26  \w    -23.00  22.00   0.50    0.40    --   47.44 -19.00  30.00   90
 27  \w     81.00 107.00   0.50    0.40    --   47.44 125.00 -60.00   52
 28  \w   -176.00-134.00   0.50    1.60    -- -106.00 -45.00 -30.00   84
 29  \w    -64.00 -38.00   0.50    1.60    -- -106.00  61.00 120.00   52
 30  \w    -59.00 -33.00   0.50    1.60    -- -106.00 125.00  90.00   52
 31  \w   -112.00 -78.00   0.50    1.60    -- -106.00 125.00 -60.00   68
 32  \w   -111.00 -69.00   0.50    1.60    -- -106.00 125.00 150.00   84
 33  \w   -131.00-105.00   0.50    1.60    -- -106.00 -61.00 -60.00   52
 34  \w   -129.00 -93.00   0.50    1.60    -- -106.00 -45.00 -30.00   72
 35  \w   -177.00-152.00   0.50    1.60    -- -106.00 -30.00-150.00   50
 36  \w   -143.00 -96.00   0.50    1.60    -- -106.00 -30.00-150.00   94
 37  \w   -175.00-150.00   0.50    1.60    -- -106.00 -61.00 -60.00   50
 38  \w   -108.00 -83.00   0.50    1.60    -- -106.00 114.00 -85.31   50
 39  \w     40.00  70.00   0.50    1.60    --  106.50 -61.00  60.00   60
 40  \w    149.00 176.00   0.50    1.60    --  106.50  45.00-150.00   54
 41  \w     69.00 107.00   0.50    1.60    --  106.50-125.00-120.00   76
 42  \w     76.00 107.00   0.50    1.60    --  106.50-106.00 -34.72   62
 43  \w     38.00  64.00   0.50    1.60    --  106.50 -61.00 -30.00   52
 44  \w     34.00  60.00   0.50    1.60    --  106.50 -61.00 120.00   52
 45  \w     42.00  68.00   0.50    1.60    --  106.50-125.00-120.00   52
 46  \w     39.00  64.00   0.50    1.60    --  106.50 -61.00   0.00   50
 47  \w     71.00 103.00   0.50    1.60    --  106.50 -94.00-150.00   64
 48  \w     95.00 178.00   0.50    1.60    --  106.50  30.00-120.00  166
;
_diffrn_measurement_device 'four-circle diffractometer'
_diffrn_measurement_device_type 'XtaLAB Synergy, Single source at home/near, HyPix'
_diffrn_measurement_method '\w scans'
_diffrn_orient_matrix_type 'CrysAlisPro convention (1999,Acta A55,543-557)'
_diffrn_orient_matrix_UB_11 -0.0491272000
_diffrn_orient_matrix_UB_12 -0.0144533000
_diffrn_orient_matrix_UB_13 0.0872482000
_diffrn_orient_matrix_UB_21 -0.0434103000
_diffrn_orient_matrix_UB_22 0.1555851000
_diffrn_orient_matrix_UB_23 -0.0055756000
_diffrn_orient_matrix_UB_31 -0.1226447000
_diffrn_orient_matrix_UB_32 -0.0492041000
_diffrn_orient_matrix_UB_33 -0.0429400000
_diffrn_radiation_monochromator mirror
_diffrn_radiation_probe x-ray
_diffrn_radiation_type 'Cu K\a'
_diffrn_radiation_wavelength 1.54184
_diffrn_reflns_av_R_equivalents 0.0452
_diffrn_reflns_av_unetI/netI 0.0294
_diffrn_reflns_Laue_measured_fraction_full 1.000
_diffrn_reflns_Laue_measured_fraction_max 1.000
_diffrn_reflns_limit_h_max 11
_diffrn_reflns_limit_h_min -13
_diffrn_reflns_limit_k_max 11
_diffrn_reflns_limit_k_min -11
_diffrn_reflns_limit_l_max 18
_diffrn_reflns_limit_l_min -19
_diffrn_reflns_number 19558
_diffrn_reflns_point_group_measured_fraction_full 1.000
_diffrn_reflns_point_group_measured_fraction_max 1.000
_diffrn_reflns_theta_full 67.492
_diffrn_reflns_theta_max 67.492
_diffrn_reflns_theta_min 3.991
_diffrn_source 'micro-focus sealed X-ray tube'
_diffrn_source_type 'PhotonJet (Cu) X-ray Source'
_exptl_absorpt_coefficient_mu 16.104
_exptl_absorpt_correction_T_max 1.00000
_exptl_absorpt_correction_T_min 0.70365
_exptl_absorpt_correction_type multi-scan
_exptl_absorpt_process_details
;
CrysAlisPro 1.171.41.103a (Rigaku Oxford Diffraction, 2021)
Empirical absorption correction using spherical harmonics,
implemented in SCALE3 ABSPACK scaling algorithm.
;
_exptl_crystal_colour 'clear light colourless'
_exptl_crystal_colour_lustre clear
_exptl_crystal_colour_modifier light
_exptl_crystal_colour_primary colourless
_exptl_crystal_density_diffrn 1.702
_exptl_crystal_description prism
_exptl_crystal_F_000 832
_exptl_crystal_recrystallization_method 'Solvent evaporation'
_exptl_crystal_size_max 0.08
_exptl_crystal_size_mid 0.06
_exptl_crystal_size_min 0.04
_refine_diff_density_max 2.634
_refine_diff_density_min -1.795
_refine_diff_density_rms 0.122
_refine_ls_extinction_method none
_refine_ls_goodness_of_fit_ref 1.037
_refine_ls_hydrogen_treatment constr
_refine_ls_matrix_type full
_refine_ls_number_parameters 190
_refine_ls_number_reflns 2985
_refine_ls_number_restraints 0
_refine_ls_restrained_S_all 1.037
_refine_ls_R_factor_all 0.0421
_refine_ls_R_factor_gt 0.0397
_refine_ls_shift/su_max 0.001
_refine_ls_shift/su_mean 0.000
_refine_ls_structure_factor_coef Fsqd
_refine_ls_weighting_details 'w=1/[\s^2^(Fo^2^)+(0.0389P)^2^+9.1087P] where P=(Fo^2^+2Fc^2^)/3'
_refine_ls_weighting_scheme calc
_refine_ls_wR_factor_gt 0.0974
_refine_ls_wR_factor_ref 0.0995
_reflns_Friedel_coverage 0.000
_reflns_number_gt 2798
_reflns_number_total 2985
_reflns_threshold_expression 'I > 2\s(I)'
_cod_data_source_file d2cp00286h3.cif
_cod_data_source_block 0ver0-19209_art-038
_cod_database_code 7244598
_shelx_shelxl_version_number 2014/7
_chemical_oxdiff_formula 'C18 H17 Sb1 O2'
_shelx_space_group_comment
;
The symmetry employed for this shelxl refinement is uniquely defined
by the following loop, which should always be used as a source of
symmetry information in preference to the above space-group names.
They are only intended as comments.
;
_shelx_estimated_absorpt_t_max 0.565
_shelx_estimated_absorpt_t_min 0.359
_reflns_odcompleteness_completeness 100.00
_reflns_odcompleteness_iscentric 1
_reflns_odcompleteness_theta 66.97
_olex2_refinement_description
;
1. Fixed Uiso
 At 1.2 times of:
  All C(H) groups
2.a Aromatic/amide H refined with riding coordinates:
 C6(H6), C5(H5), C12(H12), C2(H2), C11(H11), C8(H8), C14(H14), C10(H10),
 C17(H17), C3(H3), C18(H18), C4(H4), C15(H15), C16(H16), C9(H9)
;
_olex2_submission_special_instructions 'No special instructions were received'
_oxdiff_exptl_absorpt_empirical_details
;
Empirical correction (ABSPACK) includes:
- Absorption correction using spherical harmonics
- Frame scaling
;
_oxdiff_exptl_absorpt_empirical_full_max 1.538
_oxdiff_exptl_absorpt_empirical_full_min 0.624

loop_
_space_group_symop_operation_xyz
'x, y, z'
'-x, y+1/2, -z+1/2'
'-x, -y, -z'
'x, -y-1/2, z-1/2'

loop_
_atom_site_label
_atom_site_type_symbol
_atom_site_fract_x
_atom_site_fract_y
_atom_site_fract_z
_atom_site_U_iso_or_equiv
_atom_site_adp_type
_atom_site_occupancy
_atom_site_site_symmetry_order
_atom_site_calc_flag
_atom_site_refinement_flags_posn
_atom_site_refinement_flags_adp
_atom_site_refinement_flags_occupancy
_atom_site_disorder_assembly
_atom_site_disorder_group
Sb1 Sb 0.74790(3) 0.76820(3) 0.31947(2) 0.02959(13) Uani 1 1 d . . . . .
Cl2 Cl 0.52841(11) 0.72271(13) 0.32455(8) 0.0357(3) Uani 1 1 d . . . . .
Cl1 Cl 0.96689(17) 0.8051(2) 0.30595(13) 0.0700(5) Uani 1 1 d . . . . .
C1 C 0.7847(4) 0.5485(5) 0.3388(3) 0.0280(10) Uani 1 1 d . . . . .
C6 C 0.7024(4) 0.4439(5) 0.3109(3) 0.0301(10) Uani 1 1 d . . . . .
H6 H 0.6287 0.4689 0.2795 0.036 Uiso 1 1 calc R U . . .
C7 C 0.7132(5) 0.8637(5) 0.1991(3) 0.0315(10) Uani 1 1 d . . . . .
C5 C 0.7291(5) 0.3029(6) 0.3292(3) 0.0353(11) Uani 1 1 d . . . . .
H5 H 0.6737 0.2308 0.3095 0.042 Uiso 1 1 calc R U . . .
C12 C 0.7789(5) 0.9846(6) 0.1818(3) 0.0355(11) Uani 1 1 d . . . . .
H12 H 0.8367 1.0225 0.2235 0.043 Uiso 1 1 calc R U . . .
C2 C 0.8927(5) 0.5127(6) 0.3849(3) 0.0350(11) Uani 1 1 d . . . . .
H2 H 0.9493 0.5844 0.4032 0.042 Uiso 1 1 calc R U . . .
C13 C 0.7482(5) 0.8967(5) 0.4292(3) 0.0356(12) Uani 1 1 d . . . . .
C11 C 0.7593(5) 1.0494(6) 0.1030(4) 0.0411(13) Uani 1 1 d . . . . .
H11 H 0.8033 1.1322 0.0906 0.049 Uiso 1 1 calc R U . . .
C8 C 0.6281(5) 0.8070(6) 0.1391(3) 0.0373(12) Uani 1 1 d . . . . .
H8 H 0.5827 0.7255 0.1517 0.045 Uiso 1 1 calc R U . . .
C14 C 0.6518(5) 0.9837(6) 0.4418(4) 0.0419(13) Uani 1 1 d . . . . .
H14 H 0.5843 0.9884 0.4006 0.050 Uiso 1 1 calc R U . . .
C10 C 0.6750(5) 0.9920(7) 0.0426(3) 0.0443(14) Uani 1 1 d . . . . .
H10 H 0.6614 1.0358 -0.0113 0.053 Uiso 1 1 calc R U . . .
C17 C 0.8478(6) 0.9689(6) 0.5624(4) 0.0465(14) Uani 1 1 d . . . . .
H17 H 0.9147 0.9630 0.6039 0.056 Uiso 1 1 calc R U . . .
C3 C 0.9167(5) 0.3711(6) 0.4038(4) 0.0430(13) Uani 1 1 d . . . . .
H3 H 0.9895 0.3458 0.4363 0.052 Uiso 1 1 calc R U . . .
C18 C 0.8474(5) 0.8904(6) 0.4891(4) 0.0407(13) Uani 1 1 d . . . . .
H18 H 0.9146 0.8323 0.4795 0.049 Uiso 1 1 calc R U . . .
C4 C 0.8353(6) 0.2660(6) 0.3757(4) 0.0415(13) Uani 1 1 d . . . . .
H4 H 0.8525 0.1691 0.3885 0.050 Uiso 1 1 calc R U . . .
C15 C 0.6540(6) 1.0645(6) 0.5152(4) 0.0467(14) Uani 1 1 d . . . . .
H15 H 0.5884 1.1259 0.5238 0.056 Uiso 1 1 calc R U . . .
C16 C 0.7516(6) 1.0561(6) 0.5761(4) 0.0480(15) Uani 1 1 d . . . . .
H16 H 0.7522 1.1100 0.6267 0.058 Uiso 1 1 calc R U . . .
C9 C 0.6104(5) 0.8713(7) 0.0603(3) 0.0435(13) Uani 1 1 d . . . . .
H9 H 0.5536 0.8324 0.0182 0.052 Uiso 1 1 calc R U . . .

loop_
_atom_site_aniso_label
_atom_site_aniso_U_11
_atom_site_aniso_U_22
_atom_site_aniso_U_33
_atom_site_aniso_U_23
_atom_site_aniso_U_13
_atom_site_aniso_U_12
Sb1 0.02824(19) 0.02556(19) 0.0328(2) 0.00824(12) -0.00918(13) -0.00307(11)
Cl2 0.0319(6) 0.0364(6) 0.0366(6) 0.0042(5) -0.0088(5) -0.0022(5)
Cl1 0.0706(11) 0.0553(10) 0.0781(12) 0.0176(9) -0.0269(9) -0.0156(8)
C1 0.033(2) 0.023(2) 0.027(2) 0.0030(18) -0.0039(19) -0.0003(19)
C6 0.031(2) 0.029(3) 0.029(2) 0.0021(19) -0.0055(19) -0.0027(19)
C7 0.037(3) 0.028(2) 0.028(2) 0.0030(19) -0.005(2) 0.007(2)
C5 0.041(3) 0.028(3) 0.036(3) -0.003(2) -0.005(2) -0.003(2)
C12 0.045(3) 0.027(3) 0.034(3) 0.003(2) -0.001(2) 0.004(2)
C2 0.035(3) 0.031(3) 0.036(3) 0.000(2) -0.012(2) -0.003(2)
C13 0.043(3) 0.022(2) 0.039(3) 0.007(2) -0.012(2) -0.007(2)
C11 0.047(3) 0.032(3) 0.045(3) 0.010(2) 0.006(2) 0.011(2)
C8 0.039(3) 0.034(3) 0.036(3) 0.001(2) -0.008(2) 0.003(2)
C14 0.040(3) 0.030(3) 0.053(3) 0.005(2) -0.010(2) -0.002(2)
C10 0.053(3) 0.049(3) 0.031(3) 0.011(2) 0.005(2) 0.021(3)
C17 0.056(4) 0.039(3) 0.041(3) 0.003(2) -0.014(3) -0.003(3)
C3 0.039(3) 0.034(3) 0.052(3) 0.007(2) -0.019(3) 0.004(2)
C18 0.046(3) 0.031(3) 0.042(3) 0.004(2) -0.014(2) 0.003(2)
C4 0.051(3) 0.024(3) 0.048(3) 0.002(2) -0.009(3) 0.003(2)
C15 0.046(3) 0.032(3) 0.061(4) 0.000(3) 0.005(3) -0.002(2)
C16 0.066(4) 0.034(3) 0.044(3) -0.002(2) 0.000(3) -0.014(3)
C9 0.046(3) 0.051(3) 0.031(3) -0.005(2) -0.007(2) 0.015(3)

loop_
_atom_type_symbol
_atom_type_description
_atom_type_scat_dispersion_real
_atom_type_scat_dispersion_imag
_atom_type_scat_source
C C 0.0181 0.0091 'International Tables Vol C Tables 4.2.6.8 and 6.1.1.4'
H H 0.0000 0.0000 'International Tables Vol C Tables 4.2.6.8 and 6.1.1.4'
Cl Cl 0.3639 0.7018 'International Tables Vol C Tables 4.2.6.8 and 6.1.1.4'
Sb Sb -0.0562 5.8946 'International Tables Vol C Tables 4.2.6.8 and 6.1.1.4'

loop_
_geom_angle_atom_site_label_1
_geom_angle_atom_site_label_2
_geom_angle_atom_site_label_3
_geom_angle
_geom_angle_site_symmetry_1
_geom_angle_site_symmetry_3
_geom_angle_publ_flag
Cl2 Sb1 Cl1 176.41(6) . . ?
C1 Sb1 Cl2 90.26(13) . . ?
C1 Sb1 Cl1 88.35(14) . . ?
C7 Sb1 Cl2 90.15(14) . . ?
C7 Sb1 Cl1 87.89(15) . . ?
C7 Sb1 C1 124.14(19) . . ?
C7 Sb1 C13 119.10(19) . . ?
C13 Sb1 Cl2 90.01(15) . . ?
C13 Sb1 Cl1 93.57(15) . . ?
C13 Sb1 C1 116.76(18) . . ?
C6 C1 Sb1 122.0(3) . . ?
C6 C1 C2 120.7(4) . . ?
C2 C1 Sb1 117.2(4) . . ?
C1 C6 H6 120.4 . . ?
C5 C6 C1 119.3(4) . . ?
C5 C6 H6 120.4 . . ?
C12 C7 Sb1 118.0(4) . . ?
C8 C7 Sb1 121.0(4) . . ?
C8 C7 C12 121.0(5) . . ?
C6 C5 H5 119.7 . . ?
C4 C5 C6 120.7(5) . . ?
C4 C5 H5 119.7 . . ?
C7 C12 H12 120.2 . . ?
C11 C12 C7 119.6(5) . . ?
C11 C12 H12 120.2 . . ?
C1 C2 H2 120.4 . . ?
C3 C2 C1 119.1(5) . . ?
C3 C2 H2 120.4 . . ?
C14 C13 Sb1 121.0(4) . . ?
C14 C13 C18 120.4(5) . . ?
C18 C13 Sb1 118.7(4) . . ?
C12 C11 H11 120.3 . . ?
C10 C11 C12 119.4(5) . . ?
C10 C11 H11 120.3 . . ?
C7 C8 H8 120.5 . . ?
C9 C8 C7 119.0(5) . . ?
C9 C8 H8 120.5 . . ?
C13 C14 H14 120.3 . . ?
C13 C14 C15 119.5(5) . . ?
C15 C14 H14 120.3 . . ?
C11 C10 H10 119.7 . . ?
C9 C10 C11 120.6(5) . . ?
C9 C10 H10 119.7 . . ?
C18 C17 H17 119.7 . . ?
C18 C17 C16 120.5(5) . . ?
C16 C17 H17 119.7 . . ?
C2 C3 H3 119.7 . . ?
C4 C3 C2 120.5(5) . . ?
C4 C3 H3 119.7 . . ?
C13 C18 H18 120.1 . . ?
C17 C18 C13 119.8(6) . . ?
C17 C18 H18 120.1 . . ?
C5 C4 C3 119.7(5) . . ?
C5 C4 H4 120.2 . . ?
C3 C4 H4 120.2 . . ?
C14 C15 H15 119.8 . . ?
C16 C15 C14 120.4(6) . . ?
C16 C15 H15 119.8 . . ?
C17 C16 C15 119.5(6) . . ?
C17 C16 H16 120.2 . . ?
C15 C16 H16 120.2 . . ?
C8 C9 H9 119.8 . . ?
C10 C9 C8 120.4(5) . . ?
C10 C9 H9 119.8 . . ?

loop_
_geom_bond_atom_site_label_1
_geom_bond_atom_site_label_2
_geom_bond_distance
_geom_bond_site_symmetry_2
_geom_bond_publ_flag
Sb1 Cl2 2.4869(12) . ?
Sb1 Cl1 2.489(2) . ?
Sb1 C1 2.125(5) . ?
Sb1 C7 2.114(5) . ?
Sb1 C13 2.120(5) . ?
C1 C6 1.388(7) . ?
C1 C2 1.390(7) . ?
C6 H6 0.9500 . ?
C6 C5 1.385(7) . ?
C7 C12 1.393(8) . ?
C7 C8 1.387(7) . ?
C5 H5 0.9500 . ?
C5 C4 1.380(8) . ?
C12 H12 0.9500 . ?
C12 C11 1.390(7) . ?
C2 H2 0.9500 . ?
C2 C3 1.387(8) . ?
C13 C14 1.378(8) . ?
C13 C18 1.391(7) . ?
C11 H11 0.9500 . ?
C11 C10 1.389(9) . ?
C8 H8 0.9500 . ?
C8 C9 1.387(8) . ?
C14 H14 0.9500 . ?
C14 C15 1.390(9) . ?
C10 H10 0.9500 . ?
C10 C9 1.386(9) . ?
C17 H17 0.9500 . ?
C17 C18 1.378(8) . ?
C17 C16 1.381(9) . ?
C3 H3 0.9500 . ?
C3 C4 1.387(8) . ?
C18 H18 0.9500 . ?
C4 H4 0.9500 . ?
C15 H15 0.9500 . ?
C15 C16 1.389(9) . ?
C16 H16 0.9500 . ?
C9 H9 0.9500 . ?

loop_
_geom_torsion_atom_site_label_1
_geom_torsion_atom_site_label_2
_geom_torsion_atom_site_label_3
_geom_torsion_atom_site_label_4
_geom_torsion
_geom_torsion_site_symmetry_1
_geom_torsion_site_symmetry_2
_geom_torsion_site_symmetry_3
_geom_torsion_site_symmetry_4
_geom_torsion_publ_flag
Sb1 C1 C6 C5 -176.7(4) . . . . ?
Sb1 C1 C2 C3 175.8(4) . . . . ?
Sb1 C7 C12 C11 179.4(4) . . . . ?
Sb1 C7 C8 C9 -178.5(4) . . . . ?
Sb1 C13 C14 C15 178.8(4) . . . . ?
Sb1 C13 C18 C17 -177.6(4) . . . . ?
C1 C6 C5 C4 0.9(8) . . . . ?
C1 C2 C3 C4 1.3(9) . . . . ?
C6 C1 C2 C3 -1.0(8) . . . . ?
C6 C5 C4 C3 -0.6(9) . . . . ?
C7 C12 C11 C10 -0.4(8) . . . . ?
C7 C8 C9 C10 -1.3(8) . . . . ?
C12 C7 C8 C9 1.1(8) . . . . ?
C12 C11 C10 C9 0.1(8) . . . . ?
C2 C1 C6 C5 -0.1(8) . . . . ?
C2 C3 C4 C5 -0.5(10) . . . . ?
C13 C14 C15 C16 -1.0(9) . . . . ?
C11 C10 C9 C8 0.8(9) . . . . ?
C8 C7 C12 C11 -0.2(8) . . . . ?
C14 C13 C18 C17 1.7(8) . . . . ?
C14 C15 C16 C17 1.3(9) . . . . ?
C18 C13 C14 C15 -0.5(8) . . . . ?
C18 C17 C16 C15 0.0(9) . . . . ?
C16 C17 C18 C13 -1.4(9) . . . . ?
